data_7711013
loop_
_publ_author_name
'Rosenboom, Jan'
'Villinger, Alexander'
'Schulz, Axel'
'Bresien, Jonas'

_publ_section_title
;
 Concerted addition of aldehydes to the singlet biradical [P(\m-NTer)]2
;
_journal_name_full 'Dalton Transactions'
_journal_paper_doi 10.1039/D2DT02229J
_journal_year 2022
_chemical_formula_moiety 'C51 H56 N2 O P2'
_chemical_formula_sum 'C51 H56 N2 O P2'
_chemical_formula_weight 774.91
_space_group_crystal_system monoclinic
_space_group_IT_number 14
_space_group_name_Hall '-P 2ybc'
_space_group_name_H-M_alt 'P 1 21/c 1'
_atom_sites_solution_hydrogens geom
_audit_creation_method SHELXL-2014/7
_audit_update_record
;
2021-12-02 deposited with the CCDC.	2022-08-18 downloaded from the CCDC.
;
_cell_angle_alpha 90
_cell_angle_beta 108.673(9)
_cell_angle_gamma 90
_cell_formula_units_Z 4
_cell_length_a 11.909(5)
_cell_length_b 21.941(9)
_cell_length_c 16.937(7)
_cell_measurement_reflns_used 9876
_cell_measurement_temperature 123(2)
_cell_measurement_theta_max 30.25
_cell_measurement_theta_min 2.60
_cell_volume 4193(3)
_computing_cell_refinement 'Bruker Apex V7.51A'
_computing_data_collection 'Bruker Apex V7.51A'
_computing_data_reduction 'Bruker SAINT'
_computing_molecular_graphics 'ORTEP-3v2.01 (Farrugia, 1997)'
_computing_publication_material 'SHELXL-2014/7 (Sheldrick, 2014)'
_computing_structure_refinement 'SHELXL-2014/7 (Sheldrick, 2014)'
_computing_structure_solution 'Bruker SHELXTL'
_diffrn_ambient_temperature 123(2)
_diffrn_detector_area_resol_mean 10.4167
_diffrn_measured_fraction_theta_full 0.998
_diffrn_measured_fraction_theta_max 0.999
_diffrn_measurement_device_type 'Bruker Apex Kappa-II-CCD-diffractometer'
_diffrn_measurement_method 'phi and omega scans'
_diffrn_radiation_type MoK\a
_diffrn_radiation_wavelength 0.71073
_diffrn_reflns_av_R_equivalents 0.0581
_diffrn_reflns_av_unetI/netI 0.0355
_diffrn_reflns_Laue_measured_fraction_full 0.998
_diffrn_reflns_Laue_measured_fraction_max 0.999
_diffrn_reflns_limit_h_max 17
_diffrn_reflns_limit_h_min -17
_diffrn_reflns_limit_k_max 31
_diffrn_reflns_limit_k_min -31
_diffrn_reflns_limit_l_max 24
_diffrn_reflns_limit_l_min -24
_diffrn_reflns_number 97316
_diffrn_reflns_point_group_measured_fraction_full 0.998
_diffrn_reflns_point_group_measured_fraction_max 0.999
_diffrn_reflns_theta_full 25.242
_diffrn_reflns_theta_max 30.999
_diffrn_reflns_theta_min 2.683
_diffrn_source 'sealed tube'
_exptl_absorpt_coefficient_mu 0.144
_exptl_absorpt_correction_T_max 0.7472
_exptl_absorpt_correction_T_min 0.6994
_exptl_absorpt_correction_type multi-scan
_exptl_absorpt_process_details '(SADABS; Sheldrick, 2004)'
_exptl_crystal_colour colourless
_exptl_crystal_density_diffrn 1.228
_exptl_crystal_description block
_exptl_crystal_F_000 1656
_exptl_crystal_size_max 0.350
_exptl_crystal_size_mid 0.150
_exptl_crystal_size_min 0.130
_refine_diff_density_max 0.523
_refine_diff_density_min -0.331
_refine_diff_density_rms 0.060
_refine_ls_extinction_method none
_refine_ls_goodness_of_fit_ref 1.047
_refine_ls_hydrogen_treatment constr
_refine_ls_matrix_type full
_refine_ls_number_parameters 518
_refine_ls_number_reflns 13359
_refine_ls_number_restraints 0
_refine_ls_restrained_S_all 1.047
_refine_ls_R_factor_all 0.0678
_refine_ls_R_factor_gt 0.0464
_refine_ls_shift/su_max 0.001
_refine_ls_shift/su_mean 0.000
_refine_ls_structure_factor_coef Fsqd
_refine_ls_weighting_details 'w=1/[\s^2^(Fo^2^)+(0.0611P)^2^+1.5272P] where P=(Fo^2^+2Fc^2^)/3'
_refine_ls_weighting_scheme calc
_refine_ls_wR_factor_gt 0.1135
_refine_ls_wR_factor_ref 0.1272
_reflns_Friedel_coverage 0.000
_reflns_number_gt 10208
_reflns_number_total 13359
_reflns_threshold_expression 'I > 2\s(I)'
_cod_data_source_file d2dt02229j2.cif
_cod_data_source_block is_jrb19
_cod_original_sg_symbol_H-M 'P 21/c'
_cod_database_code 7711013
_shelx_shelxl_version_number 2014/7
_shelx_space_group_comment
;
The symmetry employed for this shelxl refinement is uniquely defined
by the following loop, which should always be used as a source of
symmetry information in preference to the above space-group names.
They are only intended as comments.
;
_shelx_estimated_absorpt_t_min 0.951
_shelx_estimated_absorpt_t_max 0.981

loop_
_space_group_symop_operation_xyz
'x, y, z'
'-x, y+1/2, -z+1/2'
'-x, -y, -z'
'x, -y-1/2, z-1/2'

loop_
_atom_site_label
_atom_site_type_symbol
_atom_site_fract_x
_atom_site_fract_y
_atom_site_fract_z
_atom_site_U_iso_or_equiv
_atom_site_adp_type
_atom_site_occupancy
_atom_site_site_symmetry_order
_atom_site_calc_flag
_atom_site_refinement_flags_posn
_atom_site_refinement_flags_adp
_atom_site_refinement_flags_occupancy
_atom_site_disorder_assembly
_atom_site_disorder_group
P1 P 0.25730(3) 0.76358(2) 0.37104(2) 0.01894(8) Uani 1 1 d . . . . .
P2 P 0.40033(3) 0.68481(2) 0.35393(2) 0.01701(7) Uani 1 1 d . . . . .
O1 O 0.28991(9) 0.72338(5) 0.45821(6) 0.0225(2) Uani 1 1 d . . . . .
N1 N 0.24850(9) 0.70185(5) 0.30524(7) 0.0175(2) Uani 1 1 d . . . . .
N2 N 0.40080(9) 0.76402(5) 0.36362(7) 0.0171(2) Uani 1 1 d . . . . .
C1 C 0.15219(11) 0.66353(6) 0.26495(8) 0.0186(2) Uani 1 1 d . . . . .
C2 C 0.16845(12) 0.61406(6) 0.21605(9) 0.0212(3) Uani 1 1 d . . . . .
C3 C 0.07097(14) 0.57838(7) 0.17319(10) 0.0291(3) Uani 1 1 d . . . . .
H3 H 0.0823 0.5450 0.1408 0.035 Uiso 1 1 calc R U . . .
C4 C -0.04130(14) 0.59005(7) 0.17644(11) 0.0343(4) Uani 1 1 d . . . . .
H4 H -0.1064 0.5651 0.1469 0.041 Uiso 1 1 calc R U . . .
C5 C -0.05696(13) 0.63862(7) 0.22352(11) 0.0310(3) Uani 1 1 d . . . . .
H5 H -0.1341 0.6470 0.2259 0.037 Uiso 1 1 calc R U . . .
C6 C 0.03714(12) 0.67576(6) 0.26773(9) 0.0223(3) Uani 1 1 d . . . . .
C7 C 0.28618(12) 0.60001(6) 0.20701(8) 0.0207(3) Uani 1 1 d . . . . .
C8 C 0.33577(13) 0.64017(6) 0.16248(9) 0.0233(3) Uani 1 1 d . . . . .
C9 C 0.44708(14) 0.62720(7) 0.15655(9) 0.0260(3) Uani 1 1 d . . . . .
H9 H 0.4807 0.6544 0.1267 0.031 Uiso 1 1 calc R U . . .
C10 C 0.51072(13) 0.57567(7) 0.19299(9) 0.0264(3) Uani 1 1 d . . . . .
C11 C 0.45903(13) 0.53574(7) 0.23486(9) 0.0260(3) Uani 1 1 d . . . . .
H11 H 0.5010 0.5000 0.2594 0.031 Uiso 1 1 calc R U . . .
C12 C 0.34721(13) 0.54664(6) 0.24185(9) 0.0228(3) Uani 1 1 d . . . . .
C13 C 0.27079(16) 0.69620(7) 0.12103(10) 0.0318(3) Uani 1 1 d . . . . .
H13A H 0.3116 0.7139 0.0846 0.048 Uiso 1 1 calc R U . . .
H13B H 0.2687 0.7260 0.1636 0.048 Uiso 1 1 calc R U . . .
H13C H 0.1896 0.6852 0.0878 0.048 Uiso 1 1 calc R U . . .
C14 C 0.63051(15) 0.56236(8) 0.18520(11) 0.0350(4) Uani 1 1 d . . . . .
H14A H 0.6210 0.5384 0.1346 0.052 Uiso 1 1 calc R U . . .
H14B H 0.6779 0.5392 0.2340 0.052 Uiso 1 1 calc R U . . .
H14C H 0.6708 0.6008 0.1819 0.052 Uiso 1 1 calc R U . . .
C15 C 0.29487(15) 0.50022(7) 0.28558(10) 0.0298(3) Uani 1 1 d . . . . .
H15A H 0.2409 0.4735 0.2442 0.045 Uiso 1 1 calc R U . . .
H15B H 0.2510 0.5212 0.3177 0.045 Uiso 1 1 calc R U . . .
H15C H 0.3586 0.4758 0.3233 0.045 Uiso 1 1 calc R U . . .
C16 C 0.00797(11) 0.73056(6) 0.30962(9) 0.0222(3) Uani 1 1 d . . . . .
C17 C 0.00033(12) 0.72827(7) 0.39042(10) 0.0262(3) Uani 1 1 d . . . . .
C18 C -0.02782(13) 0.78138(7) 0.42526(10) 0.0288(3) Uani 1 1 d . . . . .
H18 H -0.0303 0.7803 0.4808 0.035 Uiso 1 1 calc R U . . .
C19 C -0.05232(13) 0.83559(7) 0.38113(11) 0.0287(3) Uani 1 1 d . . . . .
C20 C -0.04984(12) 0.83616(7) 0.29951(10) 0.0265(3) Uani 1 1 d . . . . .
H20 H -0.0700 0.8726 0.2679 0.032 Uiso 1 1 calc R U . . .
C21 C -0.01877(12) 0.78501(7) 0.26305(9) 0.0237(3) Uani 1 1 d . . . . .
C22 C 0.02510(14) 0.67080(8) 0.44197(11) 0.0336(4) Uani 1 1 d . . . . .
H22A H 0.0187 0.6355 0.4053 0.050 Uiso 1 1 calc R U . . .
H22B H -0.0326 0.6669 0.4720 0.050 Uiso 1 1 calc R U . . .
H22C H 0.1053 0.6727 0.4821 0.050 Uiso 1 1 calc R U . . .
C23 C -0.08068(18) 0.89288(8) 0.42016(13) 0.0416(4) Uani 1 1 d . . . . .
H23A H -0.0351 0.9270 0.4087 0.062 Uiso 1 1 calc R U . . .
H23B H -0.0598 0.8872 0.4805 0.062 Uiso 1 1 calc R U . . .
H23C H -0.1656 0.9017 0.3966 0.062 Uiso 1 1 calc R U . . .
C24 C -0.00949(14) 0.78860(7) 0.17666(10) 0.0286(3) Uani 1 1 d . . . . .
H24A H -0.0521 0.7542 0.1434 0.043 Uiso 1 1 calc R U . . .
H24B H 0.0741 0.7869 0.1799 0.043 Uiso 1 1 calc R U . . .
H24C H -0.0444 0.8269 0.1504 0.043 Uiso 1 1 calc R U . . .
C25 C 0.49006(11) 0.80570(6) 0.40607(8) 0.0176(2) Uani 1 1 d . . . . .
C26 C 0.46254(12) 0.86840(6) 0.39519(9) 0.0202(2) Uani 1 1 d . . . . .
C27 C 0.54661(13) 0.91129(6) 0.43711(10) 0.0253(3) Uani 1 1 d . . . . .
H27 H 0.5269 0.9534 0.4311 0.030 Uiso 1 1 calc R U . . .
C28 C 0.65850(13) 0.89382(7) 0.48751(10) 0.0286(3) Uani 1 1 d . . . . .
H28 H 0.7146 0.9235 0.5166 0.034 Uiso 1 1 calc R U . . .
C29 C 0.68727(12) 0.83271(7) 0.49485(10) 0.0252(3) Uani 1 1 d . . . . .
H29 H 0.7644 0.8208 0.5285 0.030 Uiso 1 1 calc R U . . .
C30 C 0.60606(11) 0.78798(6) 0.45421(8) 0.0188(2) Uani 1 1 d . . . . .
C31 C 0.34822(12) 0.89107(6) 0.33513(9) 0.0208(3) Uani 1 1 d . . . . .
C32 C 0.33148(13) 0.88823(7) 0.24920(9) 0.0240(3) Uani 1 1 d . . . . .
C33 C 0.22738(13) 0.91185(7) 0.19348(10) 0.0277(3) Uani 1 1 d . . . . .
H33 H 0.2157 0.9097 0.1354 0.033 Uiso 1 1 calc R U . . .
C34 C 0.14059(13) 0.93834(7) 0.22063(10) 0.0273(3) Uani 1 1 d . . . . .
C35 C 0.15914(12) 0.94057(6) 0.30568(10) 0.0251(3) Uani 1 1 d . . . . .
H35 H 0.1001 0.9584 0.3250 0.030 Uiso 1 1 calc R U . . .
C36 C 0.26159(12) 0.91759(6) 0.36369(9) 0.0221(3) Uani 1 1 d . . . . .
C37 C 0.42344(14) 0.86062(8) 0.21651(10) 0.0312(3) Uani 1 1 d . . . . .
H37A H 0.4211 0.8161 0.2208 0.047 Uiso 1 1 calc R U . . .
H37B H 0.5021 0.8755 0.2494 0.047 Uiso 1 1 calc R U . . .
H37C H 0.4070 0.8723 0.1580 0.047 Uiso 1 1 calc R U . . .
C38 C 0.02904(15) 0.96410(9) 0.15932(11) 0.0380(4) Uani 1 1 d . . . . .
H38A H 0.0212 0.9493 0.1032 0.057 Uiso 1 1 calc R U . . .
H38B H 0.0333 1.0087 0.1602 0.057 Uiso 1 1 calc R U . . .
H38C H -0.0398 0.9510 0.1748 0.057 Uiso 1 1 calc R U . . .
C39 C 0.27535(14) 0.92034(7) 0.45509(10) 0.0296(3) Uani 1 1 d . . . . .
H39A H 0.2061 0.9405 0.4626 0.044 Uiso 1 1 calc R U . . .
H39B H 0.3470 0.9434 0.4845 0.044 Uiso 1 1 calc R U . . .
H39C H 0.2819 0.8789 0.4777 0.044 Uiso 1 1 calc R U . . .
C40 C 0.64960(11) 0.72391(6) 0.45839(8) 0.0184(2) Uani 1 1 d . . . . .
C41 C 0.67517(11) 0.68976(6) 0.53219(8) 0.0199(2) Uani 1 1 d . . . . .
C42 C 0.71888(12) 0.63070(7) 0.53357(9) 0.0226(3) Uani 1 1 d . . . . .
H42 H 0.7349 0.6073 0.5831 0.027 Uiso 1 1 calc R U . . .
C43 C 0.73974(12) 0.60517(6) 0.46448(9) 0.0230(3) Uani 1 1 d . . . . .
C44 C 0.71834(12) 0.64057(7) 0.39341(9) 0.0229(3) Uani 1 1 d . . . . .
H44 H 0.7341 0.6239 0.3463 0.027 Uiso 1 1 calc R U . . .
C45 C 0.67468(11) 0.69944(6) 0.38896(8) 0.0204(3) Uani 1 1 d . . . . .
C46 C 0.65812(13) 0.71571(7) 0.61023(9) 0.0265(3) Uani 1 1 d . . . . .
H46A H 0.5884 0.7424 0.5949 0.040 Uiso 1 1 calc R U . . .
H46B H 0.7284 0.7392 0.6411 0.040 Uiso 1 1 calc R U . . .
H46C H 0.6464 0.6824 0.6453 0.040 Uiso 1 1 calc R U . . .
C47 C 0.78608(15) 0.54137(7) 0.46549(11) 0.0332(3) Uani 1 1 d . . . . .
H47A H 0.7313 0.5177 0.4203 0.050 Uiso 1 1 calc R U . . .
H47B H 0.7931 0.5222 0.5191 0.050 Uiso 1 1 calc R U . . .
H47C H 0.8641 0.5426 0.4577 0.050 Uiso 1 1 calc R U . . .
C48 C 0.65692(13) 0.73582(7) 0.31033(9) 0.0269(3) Uani 1 1 d . . . . .
H48A H 0.7007 0.7166 0.2768 0.040 Uiso 1 1 calc R U . . .
H48B H 0.6862 0.7774 0.3249 0.040 Uiso 1 1 calc R U . . .
H48C H 0.5723 0.7371 0.2782 0.040 Uiso 1 1 calc R U . . .
C49 C 0.37221(12) 0.67479(6) 0.45741(9) 0.0213(3) Uani 1 1 d . . . . .
H49 H 0.4480 0.6816 0.5038 0.026 Uiso 1 1 calc R U . . .
C50 C 0.32410(13) 0.61252(7) 0.46760(10) 0.0259(3) Uani 1 1 d . . . . .
H50A H 0.2601 0.6013 0.4159 0.031 Uiso 1 1 calc R U . . .
H50B H 0.2902 0.6135 0.5139 0.031 Uiso 1 1 calc R U . . .
C51 C 0.42281(14) 0.56523(8) 0.48601(12) 0.0354(4) Uani 1 1 d . . . . .
H51A H 0.3900 0.5247 0.4896 0.053 Uiso 1 1 calc R U . . .
H51B H 0.4836 0.5750 0.5390 0.053 Uiso 1 1 calc R U . . .
H51C H 0.4583 0.5655 0.4412 0.053 Uiso 1 1 calc R U . . .

loop_
_atom_site_aniso_label
_atom_site_aniso_U_11
_atom_site_aniso_U_22
_atom_site_aniso_U_33
_atom_site_aniso_U_23
_atom_site_aniso_U_13
_atom_site_aniso_U_12
P1 0.01385(14) 0.01892(15) 0.02355(17) -0.00207(12) 0.00529(12) -0.00009(12)
P2 0.01342(14) 0.01720(15) 0.01958(16) -0.00044(12) 0.00413(12) 0.00018(11)
O1 0.0204(4) 0.0270(5) 0.0216(5) -0.0015(4) 0.0090(4) 0.0019(4)
N1 0.0125(4) 0.0179(5) 0.0203(5) -0.0015(4) 0.0030(4) 0.0001(4)
N2 0.0122(4) 0.0168(5) 0.0208(5) -0.0013(4) 0.0033(4) -0.0003(4)
C1 0.0156(5) 0.0165(5) 0.0210(6) 0.0025(5) 0.0021(5) -0.0013(4)
C2 0.0204(6) 0.0181(6) 0.0216(6) 0.0012(5) 0.0019(5) -0.0009(5)
C3 0.0272(7) 0.0203(6) 0.0329(8) -0.0028(6) -0.0002(6) -0.0030(5)
C4 0.0223(7) 0.0248(7) 0.0455(10) -0.0020(7) -0.0037(7) -0.0069(6)
C5 0.0160(6) 0.0267(7) 0.0450(9) 0.0027(7) 0.0022(6) -0.0033(5)
C6 0.0155(5) 0.0198(6) 0.0291(7) 0.0032(5) 0.0036(5) -0.0009(5)
C7 0.0240(6) 0.0177(6) 0.0187(6) -0.0026(5) 0.0042(5) -0.0013(5)
C8 0.0302(7) 0.0202(6) 0.0187(6) -0.0016(5) 0.0065(5) -0.0017(5)
C9 0.0338(7) 0.0244(7) 0.0223(7) -0.0029(5) 0.0124(6) -0.0051(6)
C10 0.0272(7) 0.0267(7) 0.0259(7) -0.0079(6) 0.0095(6) -0.0015(6)
C11 0.0270(7) 0.0213(6) 0.0283(7) -0.0030(5) 0.0069(6) 0.0023(5)
C12 0.0264(7) 0.0171(6) 0.0238(7) -0.0012(5) 0.0063(5) -0.0008(5)
C13 0.0436(9) 0.0261(7) 0.0268(7) 0.0073(6) 0.0131(7) 0.0044(6)
C14 0.0310(8) 0.0378(9) 0.0398(9) -0.0109(7) 0.0166(7) -0.0021(7)
C15 0.0328(8) 0.0217(7) 0.0350(8) 0.0049(6) 0.0114(7) 0.0001(6)
C16 0.0114(5) 0.0227(6) 0.0313(7) 0.0028(5) 0.0051(5) -0.0006(5)
C17 0.0156(6) 0.0290(7) 0.0342(8) 0.0066(6) 0.0082(6) -0.0003(5)
C18 0.0204(6) 0.0352(8) 0.0335(8) 0.0014(6) 0.0125(6) -0.0009(6)
C19 0.0203(6) 0.0294(7) 0.0391(9) -0.0008(6) 0.0132(6) 0.0005(6)
C20 0.0179(6) 0.0240(7) 0.0376(8) 0.0050(6) 0.0090(6) 0.0025(5)
C21 0.0140(5) 0.0249(7) 0.0308(7) 0.0033(6) 0.0051(5) 0.0007(5)
C22 0.0252(7) 0.0360(8) 0.0423(9) 0.0147(7) 0.0145(7) 0.0023(6)
C23 0.0437(10) 0.0347(9) 0.0553(12) -0.0031(8) 0.0284(9) 0.0029(8)
C24 0.0264(7) 0.0283(7) 0.0299(8) 0.0058(6) 0.0072(6) 0.0046(6)
C25 0.0155(5) 0.0193(6) 0.0178(6) -0.0006(5) 0.0051(5) -0.0013(4)
C26 0.0173(6) 0.0197(6) 0.0228(6) 0.0006(5) 0.0052(5) -0.0003(5)
C27 0.0227(6) 0.0187(6) 0.0329(8) -0.0018(5) 0.0065(6) -0.0017(5)
C28 0.0208(6) 0.0251(7) 0.0357(8) -0.0075(6) 0.0034(6) -0.0064(5)
C29 0.0160(6) 0.0274(7) 0.0280(7) -0.0030(6) 0.0014(5) -0.0016(5)
C30 0.0151(5) 0.0212(6) 0.0192(6) -0.0003(5) 0.0043(5) 0.0002(5)
C31 0.0192(6) 0.0167(6) 0.0250(7) 0.0025(5) 0.0050(5) -0.0014(5)
C32 0.0228(6) 0.0231(6) 0.0260(7) 0.0044(5) 0.0077(5) 0.0001(5)
C33 0.0273(7) 0.0287(7) 0.0249(7) 0.0072(6) 0.0055(6) 0.0011(6)
C34 0.0211(6) 0.0248(7) 0.0328(8) 0.0091(6) 0.0042(6) 0.0010(5)
C35 0.0205(6) 0.0201(6) 0.0348(8) 0.0056(5) 0.0089(6) 0.0013(5)
C36 0.0222(6) 0.0168(6) 0.0268(7) 0.0016(5) 0.0071(5) -0.0008(5)
C37 0.0316(8) 0.0352(8) 0.0289(8) 0.0055(6) 0.0124(6) 0.0065(6)
C38 0.0268(8) 0.0426(9) 0.0397(9) 0.0166(8) 0.0040(7) 0.0069(7)
C39 0.0318(7) 0.0287(7) 0.0289(8) -0.0003(6) 0.0106(6) 0.0042(6)
C40 0.0128(5) 0.0222(6) 0.0185(6) -0.0011(5) 0.0026(4) -0.0002(4)
C41 0.0143(5) 0.0256(6) 0.0182(6) -0.0006(5) 0.0028(5) 0.0011(5)
C42 0.0180(6) 0.0254(6) 0.0226(6) 0.0029(5) 0.0039(5) 0.0014(5)
C43 0.0165(6) 0.0227(6) 0.0285(7) -0.0026(5) 0.0053(5) 0.0006(5)
C44 0.0173(6) 0.0282(7) 0.0225(6) -0.0052(5) 0.0055(5) 0.0009(5)
C45 0.0146(5) 0.0265(6) 0.0196(6) -0.0010(5) 0.0049(5) -0.0001(5)
C46 0.0255(7) 0.0345(8) 0.0186(6) -0.0014(5) 0.0060(5) 0.0040(6)
C47 0.0337(8) 0.0245(7) 0.0411(9) -0.0025(6) 0.0117(7) 0.0048(6)
C48 0.0249(7) 0.0352(8) 0.0223(7) 0.0035(6) 0.0097(6) 0.0030(6)
C49 0.0170(6) 0.0252(6) 0.0204(6) 0.0027(5) 0.0043(5) 0.0019(5)
C50 0.0207(6) 0.0283(7) 0.0281(7) 0.0093(6) 0.0068(6) 0.0001(5)
C51 0.0265(7) 0.0305(8) 0.0474(10) 0.0151(7) 0.0095(7) 0.0049(6)

loop_
_atom_type_symbol
_atom_type_description
_atom_type_scat_dispersion_real
_atom_type_scat_dispersion_imag
_atom_type_scat_source
C C 0.0033 0.0016 'International Tables Vol C Tables 4.2.6.8 and 6.1.1.4'
H H 0.0000 0.0000 'International Tables Vol C Tables 4.2.6.8 and 6.1.1.4'
N N 0.0061 0.0033 'International Tables Vol C Tables 4.2.6.8 and 6.1.1.4'
O O 0.0106 0.0060 'International Tables Vol C Tables 4.2.6.8 and 6.1.1.4'
P P 0.1023 0.0942 'International Tables Vol C Tables 4.2.6.8 and 6.1.1.4'

loop_
_geom_angle_atom_site_label_1
_geom_angle_atom_site_label_2
_geom_angle_atom_site_label_3
_geom_angle
_geom_angle_site_symmetry_1
_geom_angle_site_symmetry_3
_geom_angle_publ_flag
O1 P1 N1 96.06(6) . . ?
O1 P1 N2 96.38(5) . . ?
N1 P1 N2 79.52(5) . . ?
O1 P1 P2 76.22(4) . . ?
N1 P1 P2 44.89(4) . . ?
N2 P1 P2 44.09(4) . . ?
N2 P2 N1 78.79(5) . . ?
N2 P2 C49 91.41(6) . . ?
N1 P2 C49 89.93(6) . . ?
N2 P2 P1 44.34(4) . . ?
N1 P2 P1 43.79(4) . . ?
C49 P2 P1 69.28(4) . . ?
C49 O1 P1 110.44(8) . . ?
C1 N1 P1 130.44(9) . . ?
C1 N1 P2 130.61(9) . . ?
P1 N1 P2 91.32(5) . . ?
C25 N2 P2 132.22(9) . . ?
C25 N2 P1 124.00(9) . . ?
P2 N2 P1 91.57(5) . . ?
N1 C1 C6 121.23(12) . . ?
N1 C1 C2 119.86(12) . . ?
C6 C1 C2 118.77(12) . . ?
C3 C2 C1 119.18(13) . . ?
C3 C2 C7 118.92(13) . . ?
C1 C2 C7 121.88(12) . . ?
C4 C3 C2 122.04(15) . . ?
C4 C3 H3 119.0 . . ?
C2 C3 H3 119.0 . . ?
C5 C4 C3 118.60(14) . . ?
C5 C4 H4 120.7 . . ?
C3 C4 H4 120.7 . . ?
C4 C5 C6 121.88(14) . . ?
C4 C5 H5 119.1 . . ?
C6 C5 H5 119.1 . . ?
C5 C6 C1 119.53(14) . . ?
C5 C6 C16 117.19(13) . . ?
C1 C6 C16 123.03(12) . . ?
C12 C7 C8 119.86(13) . . ?
C12 C7 C2 120.43(12) . . ?
C8 C7 C2 119.71(12) . . ?
C9 C8 C7 118.95(13) . . ?
C9 C8 C13 119.62(13) . . ?
C7 C8 C13 121.43(14) . . ?
C8 C9 C10 122.07(14) . . ?
C8 C9 H9 119.0 . . ?
C10 C9 H9 119.0 . . ?
C11 C10 C9 118.15(14) . . ?
C11 C10 C14 120.72(15) . . ?
C9 C10 C14 121.11(14) . . ?
C10 C11 C12 121.77(14) . . ?
C10 C11 H11 119.1 . . ?
C12 C11 H11 119.1 . . ?
C11 C12 C7 119.14(13) . . ?
C11 C12 C15 118.83(13) . . ?
C7 C12 C15 122.02(13) . . ?
C8 C13 H13A 109.5 . . ?
C8 C13 H13B 109.5 . . ?
H13A C13 H13B 109.5 . . ?
C8 C13 H13C 109.5 . . ?
H13A C13 H13C 109.5 . . ?
H13B C13 H13C 109.5 . . ?
C10 C14 H14A 109.5 . . ?
C10 C14 H14B 109.5 . . ?
H14A C14 H14B 109.5 . . ?
C10 C14 H14C 109.5 . . ?
H14A C14 H14C 109.5 . . ?
H14B C14 H14C 109.5 . . ?
C12 C15 H15A 109.5 . . ?
C12 C15 H15B 109.5 . . ?
H15A C15 H15B 109.5 . . ?
C12 C15 H15C 109.5 . . ?
H15A C15 H15C 109.5 . . ?
H15B C15 H15C 109.5 . . ?
C17 C16 C21 120.20(14) . . ?
C17 C16 C6 122.22(13) . . ?
C21 C16 C6 117.49(14) . . ?
C18 C17 C16 118.87(14) . . ?
C18 C17 C22 118.85(15) . . ?
C16 C17 C22 122.25(14) . . ?
C19 C18 C17 121.78(15) . . ?
C19 C18 H18 119.1 . . ?
C17 C18 H18 119.1 . . ?
C18 C19 C20 118.40(14) . . ?
C18 C19 C23 121.15(16) . . ?
C20 C19 C23 120.45(15) . . ?
C21 C20 C19 121.90(14) . . ?
C21 C20 H20 119.1 . . ?
C19 C20 H20 119.1 . . ?
C20 C21 C16 118.73(14) . . ?
C20 C21 C24 120.26(13) . . ?
C16 C21 C24 120.97(13) . . ?
C17 C22 H22A 109.5 . . ?
C17 C22 H22B 109.5 . . ?
H22A C22 H22B 109.5 . . ?
C17 C22 H22C 109.5 . . ?
H22A C22 H22C 109.5 . . ?
H22B C22 H22C 109.5 . . ?
C19 C23 H23A 109.5 . . ?
C19 C23 H23B 109.5 . . ?
H23A C23 H23B 109.5 . . ?
C19 C23 H23C 109.5 . . ?
H23A C23 H23C 109.5 . . ?
H23B C23 H23C 109.5 . . ?
C21 C24 H24A 109.5 . . ?
C21 C24 H24B 109.5 . . ?
H24A C24 H24B 109.5 . . ?
C21 C24 H24C 109.5 . . ?
H24A C24 H24C 109.5 . . ?
H24B C24 H24C 109.5 . . ?
N2 C25 C26 117.32(11) . . ?
N2 C25 C30 123.52(12) . . ?
C26 C25 C30 119.05(12) . . ?
C27 C26 C25 119.55(12) . . ?
C27 C26 C31 118.06(12) . . ?
C25 C26 C31 122.26(12) . . ?
C28 C27 C26 121.30(13) . . ?
C28 C27 H27 119.3 . . ?
C26 C27 H27 119.3 . . ?
C29 C28 C27 119.09(13) . . ?
C29 C28 H28 120.5 . . ?
C27 C28 H28 120.5 . . ?
C28 C29 C30 121.75(13) . . ?
C28 C29 H29 119.1 . . ?
C30 C29 H29 119.1 . . ?
C29 C30 C25 119.06(13) . . ?
C29 C30 C40 117.63(12) . . ?
C25 C30 C40 123.12(12) . . ?
C36 C31 C32 120.04(13) . . ?
C36 C31 C26 120.89(13) . . ?
C32 C31 C26 118.98(12) . . ?
C33 C32 C31 118.99(13) . . ?
C33 C32 C37 119.65(14) . . ?
C31 C32 C37 121.37(13) . . ?
C34 C33 C32 121.78(15) . . ?
C34 C33 H33 119.1 . . ?
C32 C33 H33 119.1 . . ?
C33 C34 C35 118.14(13) . . ?
C33 C34 C38 120.94(15) . . ?
C35 C34 C38 120.92(15) . . ?
C34 C35 C36 122.16(14) . . ?
C34 C35 H35 118.9 . . ?
C36 C35 H35 118.9 . . ?
C35 C36 C31 118.89(14) . . ?
C35 C36 C39 119.56(13) . . ?
C31 C36 C39 121.53(13) . . ?
C32 C37 H37A 109.5 . . ?
C32 C37 H37B 109.5 . . ?
H37A C37 H37B 109.5 . . ?
C32 C37 H37C 109.5 . . ?
H37A C37 H37C 109.5 . . ?
H37B C37 H37C 109.5 . . ?
C34 C38 H38A 109.5 . . ?
C34 C38 H38B 109.5 . . ?
H38A C38 H38B 109.5 . . ?
C34 C38 H38C 109.5 . . ?
H38A C38 H38C 109.5 . . ?
H38B C38 H38C 109.5 . . ?
C36 C39 H39A 109.5 . . ?
C36 C39 H39B 109.5 . . ?
H39A C39 H39B 109.5 . . ?
C36 C39 H39C 109.5 . . ?
H39A C39 H39C 109.5 . . ?
H39B C39 H39C 109.5 . . ?
C41 C40 C45 119.73(13) . . ?
C41 C40 C30 121.19(12) . . ?
C45 C40 C30 118.86(12) . . ?
C42 C41 C40 118.97(13) . . ?
C42 C41 C46 119.31(13) . . ?
C40 C41 C46 121.71(13) . . ?
C43 C42 C41 121.80(13) . . ?
C43 C42 H42 119.1 . . ?
C41 C42 H42 119.1 . . ?
C44 C43 C42 118.22(13) . . ?
C44 C43 C47 119.79(14) . . ?
C42 C43 C47 121.99(14) . . ?
C45 C44 C43 122.09(13) . . ?
C45 C44 H44 119.0 . . ?
C43 C44 H44 119.0 . . ?
C44 C45 C40 119.08(13) . . ?
C44 C45 C48 119.05(13) . . ?
C40 C45 C48 121.87(13) . . ?
C41 C46 H46A 109.5 . . ?
C41 C46 H46B 109.5 . . ?
H46A C46 H46B 109.5 . . ?
C41 C46 H46C 109.5 . . ?
H46A C46 H46C 109.5 . . ?
H46B C46 H46C 109.5 . . ?
C43 C47 H47A 109.5 . . ?
C43 C47 H47B 109.5 . . ?
H47A C47 H47B 109.5 . . ?
C43 C47 H47C 109.5 . . ?
H47A C47 H47C 109.5 . . ?
H47B C47 H47C 109.5 . . ?
C45 C48 H48A 109.5 . . ?
C45 C48 H48B 109.5 . . ?
H48A C48 H48B 109.5 . . ?
C45 C48 H48C 109.5 . . ?
H48A C48 H48C 109.5 . . ?
H48B C48 H48C 109.5 . . ?
O1 C49 C50 112.38(11) . . ?
O1 C49 P2 104.05(9) . . ?
C50 C49 P2 113.26(10) . . ?
O1 C49 H49 109.0 . . ?
C50 C49 H49 109.0 . . ?
P2 C49 H49 109.0 . . ?
C49 C50 C51 110.05(12) . . ?
C49 C50 H50A 109.6 . . ?
C51 C50 H50A 109.6 . . ?
C49 C50 H50B 109.6 . . ?
C51 C50 H50B 109.6 . . ?
H50A C50 H50B 108.2 . . ?
C50 C51 H51A 109.5 . . ?
C50 C51 H51B 109.5 . . ?
H51A C51 H51B 109.5 . . ?
C50 C51 H51C 109.5 . . ?
H51A C51 H51C 109.5 . . ?
H51B C51 H51C 109.5 . . ?

loop_
_geom_bond_atom_site_label_1
_geom_bond_atom_site_label_2
_geom_bond_distance
_geom_bond_site_symmetry_2
_geom_bond_publ_flag
P1 O1 1.6557(12) . ?
P1 N1 1.7358(13) . ?
P1 N2 1.7533(13) . ?
P1 P2 2.5078(8) . ?
P2 N2 1.7456(13) . ?
P2 N1 1.7704(13) . ?
P2 C49 1.8995(16) . ?
O1 C49 1.4512(17) . ?
N1 C1 1.4096(17) . ?
N2 C25 1.4120(17) . ?
C1 C6 1.4117(19) . ?
C1 C2 1.4157(19) . ?
C2 C3 1.396(2) . ?
C2 C7 1.491(2) . ?
C3 C4 1.380(2) . ?
C3 H3 0.9500 . ?
C4 C5 1.379(2) . ?
C4 H4 0.9500 . ?
C5 C6 1.394(2) . ?
C5 H5 0.9500 . ?
C6 C16 1.493(2) . ?
C7 C12 1.4045(19) . ?
C7 C8 1.407(2) . ?
C8 C9 1.391(2) . ?
C8 C13 1.502(2) . ?
C9 C10 1.391(2) . ?
C9 H9 0.9500 . ?
C10 C11 1.389(2) . ?
C10 C14 1.503(2) . ?
C11 C12 1.395(2) . ?
C11 H11 0.9500 . ?
C12 C15 1.507(2) . ?
C13 H13A 0.9800 . ?
C13 H13B 0.9800 . ?
C13 H13C 0.9800 . ?
C14 H14A 0.9800 . ?
C14 H14B 0.9800 . ?
C14 H14C 0.9800 . ?
C15 H15A 0.9800 . ?
C15 H15B 0.9800 . ?
C15 H15C 0.9800 . ?
C16 C17 1.401(2) . ?
C16 C21 1.411(2) . ?
C17 C18 1.395(2) . ?
C17 C22 1.508(2) . ?
C18 C19 1.385(2) . ?
C18 H18 0.9500 . ?
C19 C20 1.392(2) . ?
C19 C23 1.508(2) . ?
C20 C21 1.387(2) . ?
C20 H20 0.9500 . ?
C21 C24 1.504(2) . ?
C22 H22A 0.9800 . ?
C22 H22B 0.9800 . ?
C22 H22C 0.9800 . ?
C23 H23A 0.9800 . ?
C23 H23B 0.9800 . ?
C23 H23C 0.9800 . ?
C24 H24A 0.9800 . ?
C24 H24B 0.9800 . ?
C24 H24C 0.9800 . ?
C25 C26 1.4124(19) . ?
C25 C30 1.4154(18) . ?
C26 C27 1.3918(19) . ?
C26 C31 1.4996(19) . ?
C27 C28 1.387(2) . ?
C27 H27 0.9500 . ?
C28 C29 1.380(2) . ?
C28 H28 0.9500 . ?
C29 C30 1.3950(19) . ?
C29 H29 0.9500 . ?
C30 C40 1.4923(19) . ?
C31 C36 1.399(2) . ?
C31 C32 1.406(2) . ?
C32 C33 1.395(2) . ?
C32 C37 1.504(2) . ?
C33 C34 1.386(2) . ?
C33 H33 0.9500 . ?
C34 C35 1.387(2) . ?
C34 C38 1.510(2) . ?
C35 C36 1.393(2) . ?
C35 H35 0.9500 . ?
C36 C39 1.505(2) . ?
C37 H37A 0.9800 . ?
C37 H37B 0.9800 . ?
C37 H37C 0.9800 . ?
C38 H38A 0.9800 . ?
C38 H38B 0.9800 . ?
C38 H38C 0.9800 . ?
C39 H39A 0.9800 . ?
C39 H39B 0.9800 . ?
C39 H39C 0.9800 . ?
C40 C41 1.4045(19) . ?
C40 C45 1.4089(19) . ?
C41 C42 1.394(2) . ?
C41 C46 1.512(2) . ?
C42 C43 1.390(2) . ?
C42 H42 0.9500 . ?
C43 C44 1.386(2) . ?
C43 C47 1.503(2) . ?
C44 C45 1.385(2) . ?
C44 H44 0.9500 . ?
C45 C48 1.508(2) . ?
C46 H46A 0.9800 . ?
C46 H46B 0.9800 . ?
C46 H46C 0.9800 . ?
C47 H47A 0.9800 . ?
C47 H47B 0.9800 . ?
C47 H47C 0.9800 . ?
C48 H48A 0.9800 . ?
C48 H48B 0.9800 . ?
C48 H48C 0.9800 . ?
C49 C50 1.513(2) . ?
C49 H49 1.0000 . ?
C50 C51 1.523(2) . ?
C50 H50A 0.9900 . ?
C50 H50B 0.9900 . ?
C51 H51A 0.9800 . ?
C51 H51B 0.9800 . ?
C51 H51C 0.9800 . ?

loop_
_geom_torsion_atom_site_label_1
_geom_torsion_atom_site_label_2
_geom_torsion_atom_site_label_3
_geom_torsion_atom_site_label_4
_geom_torsion
_geom_torsion_site_symmetry_1
_geom_torsion_site_symmetry_2
_geom_torsion_site_symmetry_3
_geom_torsion_site_symmetry_4
_geom_torsion_publ_flag
N1 P1 O1 C49 39.98(9) . . . . ?
N2 P1 O1 C49 -40.11(9) . . . . ?
P2 P1 O1 C49 -0.60(8) . . . . ?
O1 P1 N1 C1 87.55(12) . . . . ?
N2 P1 N1 C1 -177.06(13) . . . . ?
P2 P1 N1 C1 151.07(15) . . . . ?
O1 P1 N1 P2 -63.52(6) . . . . ?
N2 P1 N1 P2 31.87(5) . . . . ?
N2 P2 N1 C1 176.90(13) . . . . ?
C49 P2 N1 C1 -91.65(13) . . . . ?
P1 P2 N1 C1 -150.99(15) . . . . ?
N2 P2 N1 P1 -32.12(5) . . . . ?
C49 P2 N1 P1 59.33(6) . . . . ?
N1 P2 N2 C25 173.05(13) . . . . ?
C49 P2 N2 C25 83.41(13) . . . . ?
P1 P2 N2 C25 141.29(15) . . . . ?
N1 P2 N2 P1 31.76(5) . . . . ?
C49 P2 N2 P1 -57.88(6) . . . . ?
O1 P1 N2 C25 -83.41(11) . . . . ?
N1 P1 N2 C25 -178.42(11) . . . . ?
P2 P1 N2 C25 -146.04(13) . . . . ?
O1 P1 N2 P2 62.62(6) . . . . ?
N1 P1 N2 P2 -32.38(5) . . . . ?
P1 N1 C1 C6 6.60(19) . . . . ?
P2 N1 C1 C6 147.02(11) . . . . ?
P1 N1 C1 C2 -177.66(10) . . . . ?
P2 N1 C1 C2 -37.24(18) . . . . ?
N1 C1 C2 C3 -176.81(13) . . . . ?
C6 C1 C2 C3 -1.0(2) . . . . ?
N1 C1 C2 C7 1.4(2) . . . . ?
C6 C1 C2 C7 177.24(12) . . . . ?
C1 C2 C3 C4 0.5(2) . . . . ?
C7 C2 C3 C4 -177.79(15) . . . . ?
C2 C3 C4 C5 0.1(3) . . . . ?
C3 C4 C5 C6 -0.2(3) . . . . ?
C4 C5 C6 C1 -0.3(2) . . . . ?
C4 C5 C6 C16 174.09(15) . . . . ?
N1 C1 C6 C5 176.67(13) . . . . ?
C2 C1 C6 C5 0.9(2) . . . . ?
N1 C1 C6 C16 2.6(2) . . . . ?
C2 C1 C6 C16 -173.15(13) . . . . ?
C3 C2 C7 C12 -69.72(18) . . . . ?
C1 C2 C7 C12 112.07(16) . . . . ?
C3 C2 C7 C8 109.58(16) . . . . ?
C1 C2 C7 C8 -68.63(18) . . . . ?
C12 C7 C8 C9 -2.4(2) . . . . ?
C2 C7 C8 C9 178.29(13) . . . . ?
C12 C7 C8 C13 177.19(13) . . . . ?
C2 C7 C8 C13 -2.1(2) . . . . ?
C7 C8 C9 C10 0.2(2) . . . . ?
C13 C8 C9 C10 -179.36(14) . . . . ?
C8 C9 C10 C11 1.4(2) . . . . ?
C8 C9 C10 C14 179.54(14) . . . . ?
C9 C10 C11 C12 -0.9(2) . . . . ?
C14 C10 C11 C12 -179.03(14) . . . . ?
C10 C11 C12 C7 -1.2(2) . . . . ?
C10 C11 C12 C15 177.88(14) . . . . ?
C8 C7 C12 C11 2.9(2) . . . . ?
C2 C7 C12 C11 -177.80(13) . . . . ?
C8 C7 C12 C15 -176.20(13) . . . . ?
C2 C7 C12 C15 3.1(2) . . . . ?
C5 C6 C16 C17 87.54(18) . . . . ?
C1 C6 C16 C17 -98.29(17) . . . . ?
C5 C6 C16 C21 -88.92(17) . . . . ?
C1 C6 C16 C21 85.25(17) . . . . ?
C21 C16 C17 C18 -3.4(2) . . . . ?
C6 C16 C17 C18 -179.75(13) . . . . ?
C21 C16 C17 C22 178.50(13) . . . . ?
C6 C16 C17 C22 2.1(2) . . . . ?
C16 C17 C18 C19 2.3(2) . . . . ?
C22 C17 C18 C19 -179.55(14) . . . . ?
C17 C18 C19 C20 0.8(2) . . . . ?
C17 C18 C19 C23 -179.00(15) . . . . ?
C18 C19 C20 C21 -2.8(2) . . . . ?
C23 C19 C20 C21 176.98(15) . . . . ?
C19 C20 C21 C16 1.7(2) . . . . ?
C19 C20 C21 C24 -176.03(14) . . . . ?
C17 C16 C21 C20 1.5(2) . . . . ?
C6 C16 C21 C20 178.00(12) . . . . ?
C17 C16 C21 C24 179.17(13) . . . . ?
C6 C16 C21 C24 -4.30(19) . . . . ?
P2 N2 C25 C26 174.92(10) . . . . ?
P1 N2 C25 C26 -54.02(16) . . . . ?
P2 N2 C25 C30 -1.3(2) . . . . ?
P1 N2 C25 C30 129.80(12) . . . . ?
N2 C25 C26 C27 178.62(12) . . . . ?
C30 C25 C26 C27 -5.0(2) . . . . ?
N2 C25 C26 C31 -5.70(19) . . . . ?
C30 C25 C26 C31 170.65(12) . . . . ?
C25 C26 C27 C28 2.0(2) . . . . ?
C31 C26 C27 C28 -173.84(14) . . . . ?
C26 C27 C28 C29 1.1(2) . . . . ?
C27 C28 C29 C30 -1.3(2) . . . . ?
C28 C29 C30 C25 -1.8(2) . . . . ?
C28 C29 C30 C40 173.36(14) . . . . ?
N2 C25 C30 C29 -178.98(13) . . . . ?
C26 C25 C30 C29 4.9(2) . . . . ?
N2 C25 C30 C40 6.1(2) . . . . ?
C26 C25 C30 C40 -169.97(12) . . . . ?
C27 C26 C31 C36 -73.94(18) . . . . ?
C25 C26 C31 C36 110.32(16) . . . . ?
C27 C26 C31 C32 102.76(16) . . . . ?
C25 C26 C31 C32 -72.98(18) . . . . ?
C36 C31 C32 C33 -0.4(2) . . . . ?
C26 C31 C32 C33 -177.12(13) . . . . ?
C36 C31 C32 C37 179.34(13) . . . . ?
C26 C31 C32 C37 2.6(2) . . . . ?
C31 C32 C33 C34 0.4(2) . . . . ?
C37 C32 C33 C34 -179.29(14) . . . . ?
C32 C33 C34 C35 -0.5(2) . . . . ?
C32 C33 C34 C38 179.48(15) . . . . ?
C33 C34 C35 C36 0.4(2) . . . . ?
C38 C34 C35 C36 -179.50(14) . . . . ?
C34 C35 C36 C31 -0.4(2) . . . . ?
C34 C35 C36 C39 -178.86(14) . . . . ?
C32 C31 C36 C35 0.4(2) . . . . ?
C26 C31 C36 C35 177.03(12) . . . . ?
C32 C31 C36 C39 178.79(13) . . . . ?
C26 C31 C36 C39 -4.5(2) . . . . ?
C29 C30 C40 C41 72.93(17) . . . . ?
C25 C30 C40 C41 -112.12(15) . . . . ?
C29 C30 C40 C45 -101.69(15) . . . . ?
C25 C30 C40 C45 73.26(17) . . . . ?
C45 C40 C41 C42 -3.58(19) . . . . ?
C30 C40 C41 C42 -178.16(12) . . . . ?
C45 C40 C41 C46 175.55(12) . . . . ?
C30 C40 C41 C46 0.97(19) . . . . ?
C40 C41 C42 C43 1.1(2) . . . . ?
C46 C41 C42 C43 -178.00(13) . . . . ?
C41 C42 C43 C44 1.4(2) . . . . ?
C41 C42 C43 C47 -179.58(13) . . . . ?
C42 C43 C44 C45 -1.5(2) . . . . ?
C47 C43 C44 C45 179.43(13) . . . . ?
C43 C44 C45 C40 -0.9(2) . . . . ?
C43 C44 C45 C48 178.27(13) . . . . ?
C41 C40 C45 C44 3.47(19) . . . . ?
C30 C40 C45 C44 178.17(12) . . . . ?
C41 C40 C45 C48 -175.68(12) . . . . ?
C30 C40 C45 C48 -0.98(19) . . . . ?
P1 O1 C49 C50 -122.12(11) . . . . ?
P1 O1 C49 P2 0.79(10) . . . . ?
N2 P2 C49 O1 38.74(9) . . . . ?
N1 P2 C49 O1 -40.05(9) . . . . ?
P1 P2 C49 O1 -0.52(7) . . . . ?
N2 P2 C49 C50 161.07(10) . . . . ?
N1 P2 C49 C50 82.29(10) . . . . ?
P1 P2 C49 C50 121.81(10) . . . . ?
O1 C49 C50 C51 -167.21(13) . . . . ?
P2 C49 C50 C51 75.22(14) . . . . ?
